data_2000951
loop_
_publ_author_name
'Parvez, M.'
'BergStresser, G. L.'
'Richey, Jnr, H. G.'

_publ_section_title
;
 Dimeric ethyl(2,6-di-<i>tert</i>-butylphenoxy)zinc
;
_journal_issue 4
_journal_name_full 'Acta Crystallographica Section C'
_journal_page_first 641
_journal_page_last 644
_journal_paper_doi 10.1107/S0108270191011381
_journal_volume 48
_journal_year 1992
_chemical_formula_sum 'C32 H52 O2 Zn2'
_chemical_formula_weight 599.51
_space_group_IT_number 14
_space_group_name_Hall '-P 2yn'
_space_group_name_H-M_alt 'P 1 21/n 1'
_symmetry_cell_setting monoclinic
_symmetry_space_group_name_Hall '-P 2yn'
_symmetry_space_group_name_H-M 'P 1 21/n 1'
_cell_angle_alpha 90
_cell_angle_beta 92.100(10)
_cell_angle_gamma 90
_cell_formula_units_Z 2
_cell_length_a 10.244(2)
_cell_length_b 9.8440(10)
_cell_length_c 15.532(3)
_cell_volume 1565.2(5)
_diffrn_radiation_type Mo
_diffrn_radiation_wavelength 0.71073
_exptl_absorpt_coefficient_mu 1.594
_exptl_crystal_density_diffrn 1.272
_exptl_crystal_F_000 640
_cod_data_source_file cr0347.cif
_cod_data_source_block cr0347a
_cod_original_cell_volume 1565.2(8)
_cod_database_code 2000951

loop_
_space_group_symop_id
_space_group_symop_operation_xyz
1 x,y,z
2 -x+1/2,y+1/2,-z+1/2
3 -x,-y,-z
4 x+1/2,-y+1/2,z+1/2

loop_
_atom_site_label
_atom_site_fract_x
_atom_site_fract_y
_atom_site_fract_z
Zn -.06766(2) .07663(2) .427850(10)
O -.11180(10) -.01990(10) .53400(10)
C(1) -.2352(2) -.0316(2) .56680(10)
C(2) -.2814(2) .0709(2) .62200(10)
C(3) -.4085(2) .0580(2) .6496(2)
C(4) -.4868(2) -.0484(3) .6262(2)
C(5) -.4395(2) -.1481(3) .5744(2)
C(6) -.3146(2) -.1447(2) .54370(10)
C(7) -.1975(2) .1910(2) .65580(10)
C(8) -.2754(3) .2903(3) .7099(2)
C(9) -.0857(2) .1377(3) .7156(2)
C(10) -.1438(3) .2753(2) .5833(2)
C(11) -.2674(2) -.2644(2) .48920(10)
C(12) -.1573(2) -.3392(2) .5380(2)
C(13) -.2254(3) -.2184(3) .4003(2)
C(14) -.3761(3) -.3706(3) .4730(2)
C(15) -.1409(2) .1749(2) .32840(10)
C(16) -.1972(4) .3120(3) .3429(2)
H(3) -.441(2) .129(2) .6900(10)
H(4) -.570(2) -.052(2) .6450(10)
H(5) -.493(2) -.216(2) .5620(10)
H(81) -.306(2) .247(3) .758(2)
H(82) -.340(3) .326(3) .676(2)
H(83) -.216(2) .355(3) .732(2)
H(91) -.029(2) .210(2) .7340(10)
H(92) -.035(2) .072(2) .688(2)
H(93) -.118(3) .090(2) .763(2)
H(101) -.102(2) .360(3) .604(2)
H(102) -.210(2) .300(3) .546(2)
H(103) -.078(3) .230(3) .550(2)
H(121) -.122(3) -.410(3) .502(2)
H(122) -.188(3) -.379(3) .589(2)
H(123) -.091(2) -.281(3) .553(2)
H(131) -.207(2) -.296(3) .361(2)
H(132) -.301(3) -.168(3) .370(2)
H(133) -.155(3) -.155(3) .399(2)
H(141) -.337(3) -.443(3) .441(2)
H(142) -.450(3) -.336(3) .446(2)
H(143) -.415(3) -.408(3) .530(2)
H(151) -.066(3) .177(3) .289(2)
H(152) -.196(3) .129(3) .300(2)
H(161) -.233(3) .359(3) .291(2)
H(162) -.135(2) .363(2) .353(2)
H(163) -.278(4) .297(4) .386(3)

loop_
_geom_bond_atom_site_label_1
_geom_bond_atom_site_label_2
_geom_bond_distance
Zn O 1.9700(10)
Zn C(15) 1.949(2)
O C(1) 1.385(2)
C(1) C(2) 1.417(2)
C(1) C(6) 1.417(2)
C(2) C(3) 1.391(3)
C(2) C(7) 1.542(3)
C(3) C(4) 1.361(3)
C(4) C(5) 1.369(3)
C(5) C(6) 1.382(3)
C(6) C(11) 1.539(3)
C(7) C(8) 1.533(3)
C(7) C(9) 1.540(3)
C(7) C(10) 1.518(3)
C(11) C(12) 1.525(3)
C(11) C(13) 1.529(3)
C(11) C(14) 1.542(3)
C(15) C(16) 1.489(4)
